data_7064342
loop_
_publ_author_name
'Das, Anisha'
'Nama, Debabrata'
'Majumder, Chinmoy'
'Roy, Subhadip'
'Singh, S. Sureshkumar'
'Sandham, Alka'
'Singh, Salam Pradeep'
'Roy, Manojit'
'Misra, Tarun Kumar'

_publ_section_title
;
 Crystallographic, topological, antidiabetic, and docking evaluation of an
 azo-enamine ligand and its triphenyltin(iv) coordination polymer
;
_journal_issue 17
_journal_name_full 'New Journal of Chemistry'
_journal_page_first 7142
_journal_page_last 7151
_journal_paper_doi 10.1039/D5NJ03575A
_journal_volume 50
_journal_year 2026
_chemical_absolute_configuration unk
_chemical_formula_moiety 'C16 H15 N3 O4'
_chemical_formula_sum 'C16 H15 N3 O4'
_chemical_formula_weight 313.315
_space_group_crystal_system orthorhombic
_space_group_IT_number 19
_space_group_name_Hall 'P 2ac 2ab'
_space_group_name_H-M_alt 'P 21 21 21'
_symmetry_Int_Tables_number 19
_atom_sites_solution_primary iterative
_audit_creation_date 2024-09-17
_audit_creation_method
;
Olex2 1.5-dev
(compiled 2024.09.12 svn.r2332d2e9 for OlexSys, GUI svn.r6697)
;
_audit_update_record
;
2025-08-31 deposited with the CCDC.	2026-03-09 downloaded from the CCDC.
;
_cell_angle_alpha 90
_cell_angle_beta 90
_cell_angle_gamma 90
_cell_formula_units_Z 4
_cell_length_a 4.3533(3)
_cell_length_b 12.7658(9)
_cell_length_c 26.8421(18)
_cell_measurement_reflns_used 5265
_cell_measurement_temperature 298.00
_cell_measurement_theta_max 26.53
_cell_measurement_theta_min 3.04
_cell_volume 1491.71(18)
_computing_cell_refinement 'SAINT V8.40B (?, 2016)'
_computing_data_reduction 'SAINT V8.40B (?, 2016)'
_computing_molecular_graphics 'Olex2 1.5-dev (Dolomanov et al., 2009)'
_computing_publication_material 'Olex2 1.5-dev (Dolomanov et al., 2009)'
_computing_structure_refinement 'olex2.refine 1.5-dev (Bourhis et al., 2015)'
_computing_structure_solution 'olex2.solve 1.5-dev (Bourhis et al., 2015)'
_diffrn_ambient_temperature 298.00
_diffrn_measured_fraction_theta_full 0.9956
_diffrn_measured_fraction_theta_max 0.9956
_diffrn_measurement_device_type 'Bruker D8 VENTURE diffractometer equipped with PHOTON II detector'
_diffrn_measurement_method 'omega and phi scans'
_diffrn_radiation_type 'Mo K\a'
_diffrn_radiation_wavelength 0.71073
_diffrn_reflns_av_R_equivalents 0.0703
_diffrn_reflns_av_unetI/netI 0.0480
_diffrn_reflns_Laue_measured_fraction_full 0.9956
_diffrn_reflns_Laue_measured_fraction_max 0.9956
_diffrn_reflns_limit_h_max 4
_diffrn_reflns_limit_h_min -5
_diffrn_reflns_limit_k_max 16
_diffrn_reflns_limit_k_min -16
_diffrn_reflns_limit_l_max 33
_diffrn_reflns_limit_l_min -33
_diffrn_reflns_number 21625
_diffrn_reflns_point_group_measured_fraction_full 0.9973
_diffrn_reflns_point_group_measured_fraction_max 0.9973
_diffrn_reflns_theta_full 24.9993
_diffrn_reflns_theta_max 25.00
_diffrn_reflns_theta_min 3.28
_exptl_absorpt_coefficient_mu 0.102
_exptl_absorpt_correction_T_max 0.9705
_exptl_absorpt_correction_T_min 0.7495
_exptl_absorpt_correction_type multi-scan
_exptl_absorpt_process_details
;
SADABS-2016/2 (Bruker,2016/2) was used for absorption correction.
wR2(int) was 0.0950 before and 0.0758 after correction.
The Ratio of minimum to maximum transmission is 0.7723.
The \l/2 correction factor is Not present.
;
_exptl_crystal_colour red
_exptl_crystal_colour_primary red
_exptl_crystal_density_diffrn 1.395
_exptl_crystal_description needle
_exptl_crystal_F_000 656.484
_exptl_crystal_size_max 0.587
_exptl_crystal_size_mid 0.047
_exptl_crystal_size_min 0.035
_refine_diff_density_max 0.2684
_refine_diff_density_min -0.2965
_refine_diff_density_rms 0.0674
_refine_ls_abs_structure_details 'Hooft, R.W.W., Straver, L.H., Spek, A.L. (2010). J. Appl. Cryst., 43, 665-668.'
_refine_ls_abs_structure_Flack 0.0(9)
_refine_ls_d_res_high 0.8409
_refine_ls_d_res_low 6.2097
_refine_ls_goodness_of_fit_ref 1.0860
_refine_ls_hydrogen_treatment mixed
_refine_ls_matrix_type full
_refine_ls_number_constraints 27
_refine_ls_number_parameters 213
_refine_ls_number_reflns 2614
_refine_ls_number_restraints 0
_refine_ls_restrained_S_all 1.0860
_refine_ls_R_factor_all 0.0813
_refine_ls_R_factor_gt 0.0711
_refine_ls_shift/su_max -0.0007
_refine_ls_shift/su_mean 0.0002
_refine_ls_structure_factor_coef Fsqd
_refine_ls_weighting_details 'w=1/[\s^2^(Fo^2^)+(0.0446P)^2^+1.7308P] where P=(Fo^2^+2Fc^2^)/3'
_refine_ls_weighting_scheme calc
_refine_ls_wR_factor_gt 0.1457
_refine_ls_wR_factor_ref 0.1509
_reflns_Friedel_coverage 1.000
_reflns_limit_h_max 5
_reflns_limit_h_min -5
_reflns_limit_k_max 15
_reflns_limit_k_min -14
_reflns_limit_l_max 31
_reflns_limit_l_min -31
_reflns_number_gt 2308
_reflns_number_total 2614
_reflns_threshold_expression I>=2u(I)
_cod_data_source_file d5nj03575a2.cif
_cod_data_source_block L12H-OP
_cod_depositor_comments
;
The following automatic conversions were performed:

data item '_exptl_absorpt_correction_type' value 'MULTI-SCAN' was
changed to 'multi-scan' in accordance with the
/home/data/users/saulius/crontab/automatic-downloads/rss-feeds/RSC/lib/dictionaries/cif_core.dic
dictionary named 'cif_core.dic' version 2.4.2 last updated on
2011-04-26.

Automatic conversion script
Id: cif_fix_values 8170 2020-07-09 18:12:32Z antanas 

 Adding full bibliography for 7064341--7064342.cif.
;
_cod_original_sg_symbol_Hall ' P 2ac 2ab'
_cod_database_code 7064342
_olex2_refinement_description
;
1. Fixed Uiso
 At 1.2 times of:
  All C(H) groups, H29 of O37, All C(H,H) groups
 At 1.5 times of:
  H37 of O37, H4 of O4
2.a Secondary CH2 refined with riding coordinates:
 C30(H30a,H30b), C34(H34a,H34b)
2.b Aromatic/amide H refined with riding coordinates:
 C6(H6), C9(H9), C10(H10), C13(H13), C18(H18), C19(H19), C22(H22), C25(H25)
2.c Idealised tetrahedral OH refined as rotating group:
 O4(H4), O37(H37)
;
_olex2_submission_special_instructions 'No special instructions were received'

loop_
_space_group_symop_id
_space_group_symop_operation_xyz
1 x,y,z
2 x+1/2,-y+1/2,-z
3 -x,y+1/2,-z+1/2
4 -x+1/2,-y,z+1/2

loop_
_atom_site_label
_atom_site_type_symbol
_atom_site_fract_x
_atom_site_fract_y
_atom_site_fract_z
_atom_site_U_iso_or_equiv
_atom_site_adp_type
_atom_site_occupancy
_atom_site_refinement_flags_posn
_atom_site_disorder_group
C2 C 0.8458(11) 0.0967(4) 0.14377(16) 0.0510(11) Uani 1.000000 . -1
C3 C 0.7083(10) 0.1989(3) 0.12652(14) 0.0429(10) Uani 1.000000 . -1
O4 O 0.7493(9) 0.0579(2) 0.18665(12) 0.0665(10) Uani 1.000000 . -1
H4 H 0.629(11) 0.099(2) 0.1996(11) 0.0997(14) Uiso 1.000000 GR -1
O5 O 1.0391(9) 0.0507(3) 0.12050(13) 0.0750(11) Uani 1.000000 . -1
C6 C 0.7952(12) 0.2331(4) 0.07931(16) 0.0587(13) Uani 1.000000 . -1
H6 H 0.9274(12) 0.1919(4) 0.06037(16) 0.0704(16) Uiso 1.000000 R -1
C7 C 0.5053(10) 0.2609(3) 0.15428(13) 0.0386(9) Uani 1.000000 . -1
C9 C 0.6901(13) 0.3261(4) 0.06010(16) 0.0635(14) Uani 1.000000 . -1
H9 H 0.7478(13) 0.3473(4) 0.02830(16) 0.0763(17) Uiso 1.000000 R -1
C10 C 0.4044(11) 0.3560(3) 0.13509(15) 0.0499(11) Uani 1.000000 . -1
H10 H 0.2736(11) 0.3981(3) 0.15376(15) 0.0599(14) Uiso 1.000000 R -1
N11 N 0.4104(8) 0.2201(2) 0.20143(11) 0.0376(8) Uani 1.000000 . -1
C13 C 0.4974(12) 0.3877(4) 0.08866(16) 0.0568(12) Uani 1.000000 . -1
H13 H 0.4298(12) 0.4517(4) 0.07621(16) 0.0681(15) Uiso 1.000000 R -1
N15 N 0.2221(8) 0.2759(2) 0.22518(11) 0.0373(8) Uani 1.000000 . -1
C17 C 0.1272(9) 0.2341(3) 0.27135(13) 0.0372(9) Uani 1.000000 . -1
C18 C -0.0670(9) 0.2962(3) 0.29852(14) 0.0366(9) Uani 1.000000 . -1
H18 H -0.1310(9) 0.3600(3) 0.28547(14) 0.0439(11) Uiso 1.000000 R -1
C19 C 0.2189(10) 0.1358(3) 0.29103(14) 0.0446(10) Uani 1.000000 . -1
H19 H 0.3459(10) 0.0925(3) 0.27223(14) 0.0535(12) Uiso 1.000000 R -1
C21 C -0.1717(9) 0.2648(3) 0.34607(13) 0.0321(8) Uani 1.000000 . -1
C22 C 0.1258(10) 0.1039(3) 0.33634(15) 0.0468(11) Uani 1.000000 . -1
H22 H 0.1904(10) 0.0391(3) 0.34816(15) 0.0562(13) Uiso 1.000000 R -1
C24 C -0.0688(9) 0.1666(3) 0.36665(14) 0.0382(9) Uani 1.000000 . -1
C25 C -0.3773(8) 0.3305(3) 0.37310(14) 0.0350(9) Uani 1.000000 . -1
H25 H -0.4443(8) 0.3924(3) 0.35842(14) 0.0419(10) Uiso 1.000000 R -1
O27 O -0.1531(7) 0.1376(2) 0.41003(10) 0.0535(8) Uani 1.000000 . -1
N29 N -0.4745(7) 0.3072(3) 0.41730(11) 0.0384(8) Uani 1.000000 . -1
C30 C -0.6770(10) 0.3731(3) 0.44714(15) 0.0476(11) Uani 1.000000 . -1
H30a H -0.8235(10) 0.4075(3) 0.42536(15) 0.0572(13) Uiso 1.000000 R -1
H30b H -0.7914(10) 0.3294(3) 0.47013(15) 0.0572(13) Uiso 1.000000 R -1
C34 C -0.5055(10) 0.4540(4) 0.47583(14) 0.0479(11) Uani 1.000000 . -1
H34a H -0.3973(10) 0.4992(4) 0.45268(14) 0.0574(13) Uiso 1.000000 R -1
H34b H -0.6510(10) 0.4969(4) 0.49407(14) 0.0574(13) Uiso 1.000000 R -1
O37 O -0.2929(7) 0.4111(3) 0.50957(10) 0.0668(10) Uani 1.000000 . -1
H37 H -0.3852(7) 0.382(4) 0.5323(12) 0.1002(15) Uiso 1.000000 GR -1
H29 H -0.381(13) 0.243(4) 0.4274(18) 0.0802(12) Uiso 1.000000 R -1

loop_
_atom_site_aniso_label
_atom_site_aniso_U_11
_atom_site_aniso_U_22
_atom_site_aniso_U_33
_atom_site_aniso_U_12
_atom_site_aniso_U_13
_atom_site_aniso_U_23
C2 0.052(3) 0.048(2) 0.052(3) -0.010(2) 0.007(2) -0.016(2)
C3 0.047(2) 0.042(2) 0.040(2) -0.017(2) -0.0047(19) -0.0119(18)
O4 0.087(3) 0.0469(18) 0.065(2) 0.0159(18) 0.018(2) 0.0056(16)
O5 0.073(2) 0.067(2) 0.085(2) 0.014(2) 0.025(2) -0.019(2)
C6 0.066(3) 0.066(3) 0.044(2) -0.023(3) 0.013(2) -0.012(2)
C7 0.044(2) 0.039(2) 0.0333(19) -0.0098(19) -0.0055(19) -0.0043(17)
C9 0.076(3) 0.078(4) 0.037(2) -0.029(3) -0.002(2) 0.005(2)
C10 0.061(3) 0.044(2) 0.045(2) -0.006(2) -0.014(2) 0.0026(19)
N11 0.043(2) 0.0350(17) 0.0353(16) -0.0011(15) 0.0010(15) -0.0033(14)
C13 0.063(3) 0.054(3) 0.054(3) -0.014(2) -0.017(3) 0.018(2)
N15 0.0413(18) 0.0355(18) 0.0352(17) 0.0014(15) -0.0009(16) -0.0027(14)
C17 0.046(2) 0.032(2) 0.0326(19) 0.0010(19) -0.0091(18) -0.0019(16)
C18 0.037(2) 0.031(2) 0.042(2) -0.0002(17) -0.0092(18) 0.0016(17)
C19 0.054(3) 0.038(2) 0.043(2) 0.004(2) 0.006(2) -0.0040(18)
C21 0.0307(19) 0.0318(19) 0.0338(18) -0.0058(16) -0.0054(17) -0.0048(15)
C22 0.048(3) 0.038(2) 0.054(3) 0.009(2) 0.001(2) 0.0103(19)
C24 0.036(2) 0.041(2) 0.038(2) -0.0015(18) -0.0100(18) 0.0088(17)
C25 0.033(2) 0.035(2) 0.037(2) -0.0016(17) -0.0082(17) 0.0004(16)
O27 0.0619(19) 0.0593(19) 0.0394(15) 0.0122(16) 0.0050(14) 0.0172(14)
N29 0.0315(18) 0.048(2) 0.0352(17) 0.0013(16) -0.0016(15) -0.0041(15)
C30 0.034(2) 0.065(3) 0.044(2) 0.003(2) 0.0064(19) 0.004(2)
C34 0.045(3) 0.059(3) 0.039(2) -0.003(2) 0.013(2) -0.005(2)
O37 0.0451(17) 0.116(3) 0.0393(16) -0.004(2) 0.0063(15) -0.0102(18)

loop_
_atom_type_symbol
_atom_type_scat_dispersion_real
_atom_type_scat_dispersion_imag
_atom_type_scat_Cromer_Mann_a1
_atom_type_scat_Cromer_Mann_a2
_atom_type_scat_Cromer_Mann_a3
_atom_type_scat_Cromer_Mann_a4
_atom_type_scat_Cromer_Mann_b1
_atom_type_scat_Cromer_Mann_b2
_atom_type_scat_Cromer_Mann_b3
_atom_type_scat_Cromer_Mann_b4
_atom_type_scat_Cromer_Mann_c
_atom_type_scat_source
_atom_type_scat_dispersion_source
C 0.00313 0.00162 2.31000 1.02000 1.58860 0.86500 20.84390 10.20750 0.56870 51.65120 0.21560 'International Tables Volume C Table 6.1.1.4 (pp. 500-502)' 'Brennan, Cowan, Rev. Sci. Instrum., 1992, 63, 850'
H 0.00000 0.00000 0.49300 0.32291 0.14019 0.04081 10.51090 26.12570 3.14236 57.79970 0.00304 'International Tables Volume C Table 6.1.1.4 (pp. 500-502)' 'Brennan, Cowan, Rev. Sci. Instrum., 1992, 63, 850'
N 0.00612 0.00332 12.21260 3.13220 2.01250 1.16630 0.00570 9.89330 28.99750 0.58260 -11.52900 'International Tables Volume C Table 6.1.1.4 (pp. 500-502)' 'Brennan, Cowan, Rev. Sci. Instrum., 1992, 63, 850'
O 0.01085 0.00610 3.04850 2.28680 1.54630 0.86700 13.27710 5.70110 0.32390 32.90890 0.25080 'International Tables Volume C Table 6.1.1.4 (pp. 500-502)' 'Brennan, Cowan, Rev. Sci. Instrum., 1992, 63, 850'

loop_
_geom_angle_atom_site_label_1
_geom_angle_atom_site_label_2
_geom_angle_atom_site_label_3
_geom_angle
_geom_angle_site_symmetry_1
_geom_angle_site_symmetry_3
_geom_angle_publ_flag
O4 C2 C3 117.7(4) . . ?
O5 C2 C3 122.7(4) . . ?
O5 C2 O4 119.5(5) . . ?
C6 C3 C2 116.3(4) . . ?
C7 C3 C2 125.1(4) . . ?
C7 C3 C6 118.6(4) . . ?
H4 O4 C2 109.5 . . ?
H6 C6 C3 119.3(3) . . ?
C9 C6 C3 121.5(5) . . ?
C9 C6 H6 119.3(3) . . ?
C10 C7 C3 119.7(4) . . ?
N11 C7 C3 116.6(4) . . ?
N11 C7 C10 123.7(4) . . ?
H9 C9 C6 120.4(3) . . ?
C13 C9 C6 119.1(4) . . ?
C13 C9 H9 120.4(3) . . ?
H10 C10 C7 119.9(2) . . ?
C13 C10 C7 120.1(5) . . ?
C13 C10 H10 119.9(3) . . ?
N15 N11 C7 115.5(3) . . ?
C10 C13 C9 121.0(5) . . ?
H13 C13 C9 119.5(3) . . ?
H13 C13 C10 119.5(3) . . ?
C17 N15 N11 114.9(3) . . ?
C18 C17 N15 115.5(3) . . ?
C19 C17 N15 125.4(3) . . ?
C19 C17 C18 119.2(3) . . ?
H18 C18 C17 119.5(2) . . ?
C21 C18 C17 121.1(4) . . ?
C21 C18 H18 119.5(2) . . ?
H19 C19 C17 119.4(2) . . ?
C22 C19 C17 121.3(4) . . ?
C22 C19 H19 119.4(3) . . ?
C24 C21 C18 119.5(3) . . ?
C25 C21 C18 119.7(3) . . ?
C25 C21 C24 120.8(3) . . ?
H22 C22 C19 119.1(3) . . ?
C24 C22 C19 121.8(4) . . ?
C24 C22 H22 119.1(2) . . ?
C22 C24 C21 117.1(3) . . ?
O27 C24 C21 120.9(4) . . ?
O27 C24 C22 122.0(4) . . ?
H25 C25 C21 118.8(2) . . ?
N29 C25 C21 122.5(3) . . ?
N29 C25 H25 118.8(2) . . ?
C30 N29 C25 124.7(3) . . ?
H29 N29 C25 109(3) . . ?
H29 N29 C30 127(3) . . ?
H30a C30 N29 109.1(2) . . ?
H30b C30 N29 109.1(2) . . ?
H30b C30 H30a 107.9 . . ?
C34 C30 N29 112.4(3) . . ?
C34 C30 H30a 109.1(2) . . ?
C34 C30 H30b 109.1(2) . . ?
H34a C34 C30 108.9(2) . . ?
H34b C34 C30 108.9(2) . . ?
H34b C34 H34a 107.8 . . ?
O37 C34 C30 113.2(4) . . ?
O37 C34 H34a 108.9(2) . . ?
O37 C34 H34b 108.9(2) . . ?
H37 O37 C34 109.5 . . ?

loop_
_geom_bond_atom_site_label_1
_geom_bond_atom_site_label_2
_geom_bond_distance
_geom_bond_site_symmetry_2
_geom_bond_publ_flag
C2 C3 1.508(6) . ?
C2 O4 1.322(5) . ?
C2 O5 1.201(5) . ?
C3 C6 1.392(6) . ?
C3 C7 1.401(6) . ?
O4 H4 0.8200 . ?
C6 H6 0.9300 . ?
C6 C9 1.373(7) . ?
C7 C10 1.390(6) . ?
C7 N11 1.429(5) . ?
C9 H9 0.9300 . ?
C9 C13 1.382(7) . ?
C10 H10 0.9300 . ?
C10 C13 1.372(6) . ?
N11 N15 1.259(4) . ?
C13 H13 0.9300 . ?
N15 C17 1.411(5) . ?
C17 C18 1.369(5) . ?
C17 C19 1.419(5) . ?
C18 H18 0.9300 . ?
C18 C21 1.413(5) . ?
C19 H19 0.9300 . ?
C19 C22 1.345(5) . ?
C21 C24 1.441(5) . ?
C21 C25 1.425(5) . ?
C22 H22 0.9300 . ?
C22 C24 1.422(6) . ?
C24 O27 1.276(4) . ?
C25 H25 0.9300 . ?
C25 N29 1.294(5) . ?
N29 C30 1.458(5) . ?
N29 H29 0.96(5) . ?
C30 H30a 0.9700 . ?
C30 H30b 0.9700 . ?
C30 C34 1.489(6) . ?
C34 H34a 0.9700 . ?
C34 H34b 0.9700 . ?
C34 O37 1.406(5) . ?
O37 H37 0.8200 . ?

loop_
_geom_torsion_atom_site_label_1
_geom_torsion_atom_site_label_2
_geom_torsion_atom_site_label_3
_geom_torsion_atom_site_label_4
_geom_torsion
_geom_torsion_site_symmetry_1
_geom_torsion_site_symmetry_2
_geom_torsion_site_symmetry_3
_geom_torsion_site_symmetry_4
_geom_torsion_publ_flag
C2 C3 C6 C9 -178.5(4) . . . . ?
C2 C3 C7 C10 177.2(4) . . . . ?
C2 C3 C7 N11 -3.6(4) . . . . ?
C3 C6 C9 C13 1.0(5) . . . . ?
C3 C7 C10 C13 1.6(4) . . . . ?
C3 C7 N11 N15 -178.3(3) . . . . ?
C6 C9 C13 C10 -1.7(6) . . . . ?
C7 C10 C13 C9 0.4(5) . . . . ?
C7 N11 N15 C17 179.2(3) . . . . ?
N11 N15 C17 C18 177.2(3) . . . . ?
N11 N15 C17 C19 -2.1(4) . . . . ?
N15 C17 C18 C21 -178.1(3) . . . . ?
N15 C17 C19 C22 177.5(4) . . . . ?
C17 C18 C21 C24 1.0(4) . . . . ?
C17 C18 C21 C25 -179.0(3) . . . . ?
C17 C19 C22 C24 0.1(5) . . . . ?
C18 C21 C24 C22 -2.6(4) . . . . ?
C18 C21 C24 O27 178.1(3) . . . . ?
C18 C21 C25 N29 -178.1(3) . . . . ?
C19 C22 C24 C21 2.1(5) . . . . ?
C19 C22 C24 O27 -178.7(4) . . . . ?
C21 C25 N29 C30 178.0(3) . . . . ?
C25 N29 C30 C34 -85.1(4) . . . . ?
N29 C30 C34 O37 -60.5(4) . . . . ?
